data_4309166
loop_
_publ_author_name
'Yingming Yao'
'Xiaoping Xu'
'Bao Liu'
'Yong Zhang'
'Qi Shen'
'Wing-Tak Wong'

_publ_contact_author_email yaoym@suda.edu.cn
_publ_contact_author_fax 86-512-65112371
_publ_contact_author_name 'Dr. Yingming Yao'
_publ_contact_author_phone 86-512-65112513
_publ_section_title
;
Carbon-Bridged Bis(phenolato)lanthanide Alkoxides: Syntheses, Structures,
and Their Application in the Controlled Polymerization of \e-Caprolactone
;
_journal_name_full 'Inorganic Chemistry'
_journal_page_first 5133
_journal_page_last 5140
_journal_paper_doi 10.1021/ic050022s
_journal_volume 44
_journal_year 2005
_chemical_formula_moiety 'C68 H106 O10 Yb2,2(C4 H8 O)'
_chemical_formula_sum 'C76 H122 O12 Yb2'
_chemical_formula_weight 1573.82
_chemical_name_systematic
; 
 ? 
;
_space_group_IT_number 14
_symmetry_cell_setting monoclinic
_symmetry_Int_Tables_number 14
_symmetry_space_group_name_Hall '-P 2yn'
_symmetry_space_group_name_H-M 'P 1 21/n 1'
_atom_sites_solution_hydrogens geom
_atom_sites_solution_primary direct
_atom_sites_solution_secondary difmap
_audit_creation_method SHELXL-97
_cell_angle_alpha 90.00
_cell_angle_beta 92.996(4)
_cell_angle_gamma 90.00
_cell_formula_units_Z 2
_cell_length_a 13.3352(10)
_cell_length_b 17.8296(12)
_cell_length_c 15.7714(12)
_cell_measurement_reflns_used 10172
_cell_measurement_temperature 193(2)
_cell_measurement_theta_max 27.5
_cell_measurement_theta_min 3.1
_cell_volume 3744.7(5)
_computing_cell_refinement CrystalClear
_computing_data_collection CrystalClear
_computing_data_reduction CrystalStructure
_computing_structure_refinement 'SHELXL-97 (Sheldrick, 1997)'
_computing_structure_solution 'SHELXS-97 (Sheldrick, 1990)'
_diffrn_ambient_temperature 193(2)
_diffrn_detector_area_resol_mean 7.31
_diffrn_measured_fraction_theta_full 0.996
_diffrn_measured_fraction_theta_max 0.996
_diffrn_measurement_device_type 'Rigaku Mercury'
_diffrn_measurement_method \w
_diffrn_radiation_monochromator graphite
_diffrn_radiation_source 'fine-focus sealed tube'
_diffrn_radiation_type MoK\a
_diffrn_radiation_wavelength 0.71070
_diffrn_reflns_av_R_equivalents 0.0387
_diffrn_reflns_av_sigmaI/netI 0.0280
_diffrn_reflns_limit_h_max 17
_diffrn_reflns_limit_h_min -17
_diffrn_reflns_limit_k_max 23
_diffrn_reflns_limit_k_min -23
_diffrn_reflns_limit_l_max 20
_diffrn_reflns_limit_l_min -20
_diffrn_reflns_number 36833
_diffrn_reflns_theta_full 27.48
_diffrn_reflns_theta_max 27.48
_diffrn_reflns_theta_min 3.06
_exptl_absorpt_coefficient_mu 2.539
_exptl_absorpt_correction_T_max 0.5694
_exptl_absorpt_correction_T_min 0.3357
_exptl_absorpt_correction_type multi-scan
_exptl_absorpt_process_details 'Jacobson, R. (1998) Private communication'
_exptl_crystal_colour yellow
_exptl_crystal_density_diffrn 1.396
_exptl_crystal_density_method 'not measured'
_exptl_crystal_description chunk
_exptl_crystal_F_000 1628
_exptl_crystal_size_max 0.55
_exptl_crystal_size_mid 0.50
_exptl_crystal_size_min 0.25
_refine_diff_density_max 2.061
_refine_diff_density_min -1.017
_refine_diff_density_rms 0.106
_refine_ls_extinction_method none
_refine_ls_goodness_of_fit_ref 1.223
_refine_ls_hydrogen_treatment mixed
_refine_ls_matrix_type full
_refine_ls_number_parameters 391
_refine_ls_number_reflns 8538
_refine_ls_number_restraints 8
_refine_ls_restrained_S_all 1.246
_refine_ls_R_factor_all 0.0444
_refine_ls_R_factor_gt 0.0414
_refine_ls_shift/su_max 0.003
_refine_ls_shift/su_mean 0.000
_refine_ls_structure_factor_coef Fsqd
_refine_ls_weighting_details 'calc w=1/[\s^2^(Fo^2^)+(0.0288P)^2^+9.7772P] where P=(Fo^2^+2Fc^2^)/3'
_refine_ls_weighting_scheme calc
_refine_ls_wR_factor_gt 0.0899
_refine_ls_wR_factor_ref 0.0911
_reflns_number_gt 8170
_reflns_number_total 8538
_reflns_threshold_expression >2sigma(I)
_cod_data_source_file ic050022ssi20050107_125428_3.cif
_cod_data_source_block complex3
_cod_original_sg_symbol_H-M 'P 21/n'
_cod_database_code 4309166

loop_
_symmetry_equiv_pos_as_xyz
'x, y, z'
'-x+1/2, y+1/2, -z+1/2'
'-x, -y, -z'
'x-1/2, -y-1/2, z-1/2'

loop_
_atom_site_label
_atom_site_type_symbol
_atom_site_fract_x
_atom_site_fract_y
_atom_site_fract_z
_atom_site_U_iso_or_equiv
_atom_site_adp_type
_atom_site_occupancy
_atom_site_symmetry_multiplicity
_atom_site_calc_flag
_atom_site_refinement_flags
_atom_site_disorder_assembly
_atom_site_disorder_group
Yb1 Yb 0.636317(11) 0.509697(8) 0.504414(10) 0.02152(6) Uani 1 1 d . . .
O1 O 0.6812(2) 0.39791(15) 0.47726(17) 0.0284(6) Uani 1 1 d . . .
O2 O 0.7411(2) 0.53517(15) 0.60501(17) 0.0259(5) Uani 1 1 d . . .
O3 O 0.5034(2) 0.49748(15) 0.58298(17) 0.0264(6) Uani 1 1 d . . .
O4 O 0.6189(2) 0.64217(16) 0.4729(2) 0.0365(7) Uani 1 1 d . . .
O5 O 0.7731(2) 0.53788(16) 0.41312(18) 0.0304(6) Uani 1 1 d . . .
O6 O 0.8143(9) 0.0329(7) 0.5719(7) 0.195(4) Uiso 1 1 d D . .
C1 C 0.7529(3) 0.3472(2) 0.4997(2) 0.0242(7) Uani 1 1 d . . .
C2 C 0.7953(3) 0.2985(2) 0.4393(3) 0.0289(8) Uani 1 1 d . . .
C3 C 0.8763(3) 0.2538(2) 0.4668(3) 0.0316(9) Uani 1 1 d . . .
H3 H 0.9061 0.2226 0.4262 0.038 Uiso 1 1 calc R . .
C4 C 0.9162(3) 0.2522(2) 0.5503(3) 0.0321(9) Uani 1 1 d . . .
C5 C 0.8677(3) 0.2953(2) 0.6086(3) 0.0295(8) Uani 1 1 d . . .
H5 H 0.8903 0.2932 0.6667 0.035 Uiso 1 1 calc R . .
C6 C 0.7877(3) 0.3414(2) 0.5853(2) 0.0254(8) Uani 1 1 d . . .
C7 C 0.7963(3) 0.5159(2) 0.6757(2) 0.0230(7) Uani 1 1 d . . .
C8 C 0.8552(3) 0.5695(2) 0.7239(3) 0.0271(8) Uani 1 1 d . . .
C9 C 0.9132(3) 0.5436(2) 0.7941(3) 0.0342(9) Uani 1 1 d . . .
H9 H 0.9537 0.5787 0.8256 0.041 Uiso 1 1 calc R . .
C10 C 0.9149(3) 0.4695(3) 0.8204(3) 0.0375(10) Uani 1 1 d . . .
C11 C 0.8541(3) 0.4191(2) 0.7751(3) 0.0338(9) Uani 1 1 d . . .
H11 H 0.8518 0.3684 0.7936 0.041 Uiso 1 1 calc R . .
C12 C 0.7960(3) 0.4405(2) 0.7032(2) 0.0256(8) Uani 1 1 d . . .
C13 C 0.7342(3) 0.3821(2) 0.6550(2) 0.0265(8) Uani 1 1 d . . .
H13A H 0.6735 0.4067 0.6291 0.032 Uiso 1 1 calc R . .
H13B H 0.7116 0.3444 0.6960 0.032 Uiso 1 1 calc R . .
C14 C 0.7514(3) 0.2913(2) 0.3477(3) 0.0341(9) Uani 1 1 d . . .
C15 C 0.8035(4) 0.2301(3) 0.2975(3) 0.0449(12) Uani 1 1 d . . .
H15A H 0.8750 0.2420 0.2950 0.067 Uiso 1 1 calc R . .
H15B H 0.7728 0.2275 0.2397 0.067 Uiso 1 1 calc R . .
H15C H 0.7960 0.1816 0.3257 0.067 Uiso 1 1 calc R . .
C16 C 0.7623(4) 0.3651(3) 0.2986(3) 0.0446(11) Uani 1 1 d . . .
H16A H 0.7315 0.4061 0.3296 0.067 Uiso 1 1 calc R . .
H16B H 0.7286 0.3604 0.2421 0.067 Uiso 1 1 calc R . .
H16C H 0.8336 0.3760 0.2929 0.067 Uiso 1 1 calc R . .
C17 C 0.6404(4) 0.2698(3) 0.3493(3) 0.0508(13) Uani 1 1 d . . .
H17A H 0.6343 0.2216 0.3784 0.076 Uiso 1 1 calc R . .
H17B H 0.6117 0.2656 0.2911 0.076 Uiso 1 1 calc R . .
H17C H 0.6042 0.3084 0.3797 0.076 Uiso 1 1 calc R . .
C18 C 1.0072(4) 0.2050(3) 0.5751(3) 0.0468(12) Uani 1 1 d . . .
H18A H 1.0676 0.2292 0.5552 0.070 Uiso 1 1 calc R . .
H18B H 0.9998 0.1552 0.5493 0.070 Uiso 1 1 calc R . .
H18C H 1.0134 0.1999 0.6371 0.070 Uiso 1 1 calc R . .
C19 C 0.8585(3) 0.6527(2) 0.6990(3) 0.0332(9) Uani 1 1 d . . .
C20 C 0.9196(4) 0.7001(3) 0.7650(4) 0.0502(13) Uani 1 1 d . . .
H20A H 0.8906 0.6950 0.8205 0.075 Uiso 1 1 calc R . .
H20B H 0.9177 0.7529 0.7476 0.075 Uiso 1 1 calc R . .
H20C H 0.9894 0.6826 0.7688 0.075 Uiso 1 1 calc R . .
C21 C 0.7522(3) 0.6864(3) 0.6934(4) 0.0426(11) Uani 1 1 d . . .
H21A H 0.7101 0.6584 0.6516 0.064 Uiso 1 1 calc R . .
H21B H 0.7558 0.7391 0.6760 0.064 Uiso 1 1 calc R . .
H21C H 0.7231 0.6833 0.7491 0.064 Uiso 1 1 calc R . .
C22 C 0.9076(4) 0.6599(3) 0.6135(3) 0.0420(11) Uani 1 1 d . . .
H22A H 0.9778 0.6435 0.6200 0.063 Uiso 1 1 calc R . .
H22B H 0.9051 0.7123 0.5949 0.063 Uiso 1 1 calc R . .
H22C H 0.8714 0.6284 0.5712 0.063 Uiso 1 1 calc R . .
C23 C 0.9805(5) 0.4443(3) 0.8969(3) 0.0567(15) Uani 1 1 d . . .
H23A H 0.9378 0.4269 0.9417 0.085 Uiso 1 1 calc R . .
H23B H 1.0219 0.4864 0.9181 0.085 Uiso 1 1 calc R . .
H23C H 1.0242 0.4032 0.8802 0.085 Uiso 1 1 calc R . .
C24 C 0.4762(3) 0.5081(3) 0.6700(3) 0.0327(9) Uani 1 1 d . . .
H24 H 0.4035 0.5221 0.6685 0.039 Uiso 1 1 calc R . .
C25 C 0.4886(4) 0.4377(3) 0.7224(3) 0.0466(12) Uani 1 1 d . . .
H25A H 0.4530 0.3963 0.6932 0.070 Uiso 1 1 calc R . .
H25B H 0.4607 0.4457 0.7780 0.070 Uiso 1 1 calc R . .
H25C H 0.5601 0.4253 0.7301 0.070 Uiso 1 1 calc R . .
C26 C 0.5351(4) 0.5726(3) 0.7111(3) 0.0479(12) Uani 1 1 d . . .
H26A H 0.6064 0.5592 0.7170 0.072 Uiso 1 1 calc R . .
H26B H 0.5101 0.5828 0.7673 0.072 Uiso 1 1 calc R . .
H26C H 0.5268 0.6174 0.6755 0.072 Uiso 1 1 calc R . .
C27 C 0.5227(4) 0.6805(3) 0.4710(4) 0.0481(12) Uani 1 1 d D . .
H27A H 0.4770 0.6561 0.5102 0.058 Uiso 1 1 calc R . .
H27B H 0.4907 0.6799 0.4130 0.058 Uiso 1 1 calc R . .
C28 C 0.5454(5) 0.7589(3) 0.4986(5) 0.0699(19) Uani 1 1 d D . .
H28A H 0.5473 0.7632 0.5613 0.084 Uiso 1 1 calc R . .
H28B H 0.4947 0.7943 0.4739 0.084 Uiso 1 1 calc R . .
C29 C 0.6464(5) 0.7738(3) 0.4655(6) 0.081(2) Uani 1 1 d D . .
H29A H 0.6398 0.7963 0.4081 0.097 Uiso 1 1 calc R . .
H29B H 0.6855 0.8082 0.5037 0.097 Uiso 1 1 calc R . .
C30 C 0.6959(4) 0.6989(3) 0.4626(4) 0.0503(13) Uani 1 1 d D . .
H30A H 0.7273 0.6920 0.4077 0.060 Uiso 1 1 calc R . .
H30B H 0.7488 0.6947 0.5088 0.060 Uiso 1 1 calc R . .
C31 C 0.7805(3) 0.5659(3) 0.3276(3) 0.0388(10) Uani 1 1 d . . .
H31A H 0.7295 0.6052 0.3147 0.047 Uiso 1 1 calc R . .
H31B H 0.7712 0.5249 0.2856 0.047 Uiso 1 1 calc R . .
C32 C 0.8853(4) 0.5980(4) 0.3265(4) 0.0600(16) Uani 1 1 d . . .
H32A H 0.9127 0.5916 0.2698 0.072 Uiso 1 1 calc R . .
H32B H 0.8852 0.6520 0.3407 0.072 Uiso 1 1 calc R . .
C33 C 0.9469(4) 0.5543(3) 0.3927(4) 0.0507(13) Uani 1 1 d . . .
H33A H 0.9953 0.5212 0.3654 0.061 Uiso 1 1 calc R . .
H33B H 0.9846 0.5888 0.4318 0.061 Uiso 1 1 calc R . .
C34 C 0.8729(3) 0.5084(2) 0.4401(3) 0.0300(8) Uani 1 1 d . . .
H34A H 0.8782 0.4546 0.4254 0.036 Uiso 1 1 calc R . .
H34B H 0.8855 0.5142 0.5022 0.036 Uiso 1 1 calc R . .
C35 C 0.7449(9) 0.0721(7) 0.5132(7) 0.125(4) Uiso 1 1 d D . .
H35A H 0.7549 0.1271 0.5169 0.150 Uiso 1 1 calc R . .
H35B H 0.6744 0.0604 0.5249 0.150 Uiso 1 1 calc R . .
C36 C 0.7708(10) 0.0431(7) 0.4285(8) 0.140(4) Uiso 1 1 d D . .
H36A H 0.8235 0.0745 0.4043 0.168 Uiso 1 1 calc R . .
H36B H 0.7109 0.0431 0.3887 0.168 Uiso 1 1 calc R . .
C37 C 0.8084(14) -0.0357(9) 0.4432(11) 0.201(7) Uiso 1 1 d D . .
H37A H 0.8693 -0.0448 0.4115 0.241 Uiso 1 1 calc R . .
H37B H 0.7563 -0.0726 0.4243 0.241 Uiso 1 1 calc R . .
C38 C 0.8320(13) -0.0425(9) 0.5378(10) 0.193(7) Uiso 1 1 d D . .
H38A H 0.7875 -0.0798 0.5633 0.232 Uiso 1 1 calc R . .
H38B H 0.9027 -0.0579 0.5496 0.232 Uiso 1 1 calc R . .

loop_
_atom_site_aniso_label
_atom_site_aniso_U_11
_atom_site_aniso_U_22
_atom_site_aniso_U_33
_atom_site_aniso_U_23
_atom_site_aniso_U_13
_atom_site_aniso_U_12
Yb1 0.01810(9) 0.02458(9) 0.02172(9) -0.00073(6) -0.00043(6) -0.00093(6)
O1 0.0325(15) 0.0266(13) 0.0258(14) -0.0034(11) -0.0012(11) 0.0021(11)
O2 0.0234(13) 0.0284(13) 0.0255(13) -0.0024(11) -0.0042(10) -0.0012(10)
O3 0.0179(12) 0.0412(15) 0.0202(13) -0.0023(11) 0.0021(10) -0.0011(11)
O4 0.0287(15) 0.0294(15) 0.0513(19) 0.0048(13) 0.0016(13) 0.0006(12)
O5 0.0201(13) 0.0355(15) 0.0358(16) 0.0092(12) 0.0037(11) 0.0018(11)
C1 0.0236(18) 0.0211(16) 0.0278(19) -0.0022(14) 0.0002(15) -0.0057(13)
C2 0.034(2) 0.0250(18) 0.028(2) -0.0029(15) 0.0031(16) -0.0045(15)
C3 0.035(2) 0.0238(18) 0.037(2) -0.0053(16) 0.0090(18) -0.0022(15)
C4 0.033(2) 0.0232(18) 0.040(2) 0.0020(16) 0.0030(18) -0.0006(15)
C5 0.031(2) 0.0268(19) 0.031(2) 0.0023(15) -0.0012(16) -0.0036(15)
C6 0.030(2) 0.0191(16) 0.0275(19) -0.0019(14) 0.0029(15) -0.0063(14)
C7 0.0212(17) 0.0268(18) 0.0210(17) -0.0031(14) 0.0024(14) -0.0017(14)
C8 0.0233(19) 0.0268(18) 0.031(2) -0.0103(15) 0.0012(15) -0.0010(14)
C9 0.030(2) 0.039(2) 0.033(2) -0.0136(18) -0.0047(17) -0.0002(17)
C10 0.038(2) 0.045(2) 0.028(2) -0.0061(18) -0.0071(18) 0.0057(19)
C11 0.045(3) 0.032(2) 0.025(2) 0.0002(16) 0.0003(18) 0.0042(18)
C12 0.0257(19) 0.0278(18) 0.0235(18) -0.0041(14) 0.0043(15) -0.0002(14)
C13 0.0286(19) 0.0237(17) 0.027(2) 0.0014(14) 0.0028(15) -0.0039(14)
C14 0.039(2) 0.034(2) 0.029(2) -0.0086(17) 0.0025(18) 0.0000(17)
C15 0.059(3) 0.041(3) 0.035(2) -0.016(2) 0.003(2) 0.000(2)
C16 0.067(3) 0.039(2) 0.027(2) -0.0009(18) 0.005(2) 0.004(2)
C17 0.046(3) 0.064(3) 0.042(3) -0.021(2) -0.004(2) -0.009(2)
C18 0.048(3) 0.042(3) 0.050(3) 0.004(2) -0.001(2) 0.015(2)
C19 0.028(2) 0.0263(19) 0.045(3) -0.0097(17) -0.0014(18) -0.0022(15)
C20 0.043(3) 0.037(2) 0.069(4) -0.018(2) -0.010(2) -0.009(2)
C21 0.034(2) 0.030(2) 0.064(3) -0.009(2) 0.002(2) 0.0034(17)
C22 0.035(2) 0.037(2) 0.055(3) 0.002(2) 0.009(2) -0.0062(18)
C23 0.070(4) 0.056(3) 0.041(3) -0.004(2) -0.027(3) 0.007(3)
C24 0.0240(19) 0.051(3) 0.0229(19) -0.0049(17) 0.0012(15) -0.0010(17)
C25 0.044(3) 0.067(3) 0.029(2) 0.012(2) 0.006(2) 0.009(2)
C26 0.041(3) 0.068(3) 0.034(2) -0.018(2) -0.001(2) -0.002(2)
C27 0.033(2) 0.040(3) 0.071(4) -0.007(2) 0.001(2) 0.0041(19)
C28 0.055(4) 0.037(3) 0.119(6) -0.010(3) 0.018(4) 0.001(2)
C29 0.066(4) 0.037(3) 0.142(7) 0.006(4) 0.030(4) -0.006(3)
C30 0.040(3) 0.040(3) 0.072(4) 0.007(2) 0.012(3) -0.009(2)
C31 0.036(2) 0.044(2) 0.037(2) 0.0138(19) 0.0049(19) 0.0017(19)
C32 0.037(3) 0.073(4) 0.071(4) 0.038(3) 0.017(3) 0.003(3)
C33 0.030(2) 0.056(3) 0.067(4) 0.019(3) 0.011(2) -0.001(2)
C34 0.0216(19) 0.033(2) 0.035(2) 0.0048(16) 0.0003(16) 0.0043(15)

loop_
_atom_type_symbol
_atom_type_description
_atom_type_scat_dispersion_real
_atom_type_scat_dispersion_imag
_atom_type_scat_source
C C 0.0033 0.0016 'International Tables Vol C Tables 4.2.6.8 and 6.1.1.4'
H H 0.0000 0.0000 'International Tables Vol C Tables 4.2.6.8 and 6.1.1.4'
O O 0.0106 0.0060 'International Tables Vol C Tables 4.2.6.8 and 6.1.1.4'
Yb Yb -0.3850 5.5486 'International Tables Vol C Tables 4.2.6.8 and 6.1.1.4'

loop_
_geom_angle_atom_site_label_1
_geom_angle_atom_site_label_2
_geom_angle_atom_site_label_3
_geom_angle
_geom_angle_site_symmetry_1
_geom_angle_site_symmetry_3
_geom_angle_publ_flag
O2 Yb1 O1 99.82(10) . . ?
O2 Yb1 O3 96.77(10) . . ?
O1 Yb1 O3 105.12(11) . . ?
O2 Yb1 O3 164.36(10) . 3_666 ?
O1 Yb1 O3 93.20(10) . 3_666 ?
O3 Yb1 O3 71.29(11) . 3_666 ?
O2 Yb1 O4 89.81(11) . . ?
O1 Yb1 O4 153.60(11) . . ?
O3 Yb1 O4 98.00(10) . . ?
O3 Yb1 O4 82.15(10) 3_666 . ?
O2 Yb1 O5 85.01(10) . . ?
O1 Yb1 O5 81.20(10) . . ?
O3 Yb1 O5 172.97(10) . . ?
O3 Yb1 O5 105.66(10) 3_666 . ?
O4 Yb1 O5 75.17(10) . . ?
O2 Yb1 C24 165.26(11) . 3_666 ?
O1 Yb1 C24 81.56(11) . 3_666 ?
O3 Yb1 C24 97.01(11) . 3_666 ?
O3 Yb1 C24 26.22(10) 3_666 3_666 ?
O4 Yb1 C24 83.13(12) . 3_666 ?
O5 Yb1 C24 80.69(10) . 3_666 ?
O2 Yb1 Yb1 132.01(7) . 3_666 ?
O1 Yb1 Yb1 101.18(8) . 3_666 ?
O3 Yb1 Yb1 35.98(7) . 3_666 ?
O3 Yb1 Yb1 35.31(7) 3_666 3_666 ?
O4 Yb1 Yb1 90.01(7) . 3_666 ?
O5 Yb1 Yb1 140.64(7) . 3_666 ?
C24 Yb1 Yb1 61.19(8) 3_666 3_666 ?
C1 O1 Yb1 141.0(2) . . ?
C7 O2 Yb1 151.6(2) . . ?
C24 O3 Yb1 139.4(2) . . ?
C24 O3 Yb1 110.2(2) . 3_666 ?
Yb1 O3 Yb1 108.71(11) . 3_666 ?
C27 O4 C30 107.3(3) . . ?
C27 O4 Yb1 122.6(3) . . ?
C30 O4 Yb1 129.8(3) . . ?
C31 O5 C34 106.7(3) . . ?
C31 O5 Yb1 135.4(2) . . ?
C34 O5 Yb1 116.7(2) . . ?
C35 O6 C38 108.4(11) . . ?
O1 C1 C6 119.6(3) . . ?
O1 C1 C2 122.2(3) . . ?
C6 C1 C2 118.2(4) . . ?
C3 C2 C1 117.9(4) . . ?
C3 C2 C14 119.8(4) . . ?
C1 C2 C14 122.3(4) . . ?
C2 C3 C4 123.8(4) . . ?
C2 C3 H3 118.1 . . ?
C4 C3 H3 118.1 . . ?
C5 C4 C3 116.6(4) . . ?
C5 C4 C18 122.2(4) . . ?
C3 C4 C18 121.2(4) . . ?
C6 C5 C4 122.4(4) . . ?
C6 C5 H5 118.8 . . ?
C4 C5 H5 118.8 . . ?
C5 C6 C1 120.7(4) . . ?
C5 C6 C13 118.4(4) . . ?
C1 C6 C13 120.8(4) . . ?
O2 C7 C12 119.1(3) . . ?
O2 C7 C8 122.0(3) . . ?
C12 C7 C8 118.9(3) . . ?
C9 C8 C7 117.8(4) . . ?
C9 C8 C19 120.0(4) . . ?
C7 C8 C19 122.1(4) . . ?
C10 C9 C8 123.6(4) . . ?
C10 C9 H9 118.2 . . ?
C8 C9 H9 118.2 . . ?
C9 C10 C11 117.8(4) . . ?
C9 C10 C23 121.3(4) . . ?
C11 C10 C23 120.9(4) . . ?
C10 C11 C12 121.8(4) . . ?
C10 C11 H11 119.1 . . ?
C12 C11 H11 119.1 . . ?
C11 C12 C7 120.1(4) . . ?
C11 C12 C13 119.1(4) . . ?
C7 C12 C13 120.8(3) . . ?
C12 C13 C6 115.3(3) . . ?
C12 C13 H13A 108.5 . . ?
C6 C13 H13A 108.5 . . ?
C12 C13 H13B 108.5 . . ?
C6 C13 H13B 108.5 . . ?
H13A C13 H13B 107.5 . . ?
C17 C14 C2 109.0(4) . . ?
C17 C14 C15 107.1(4) . . ?
C2 C14 C15 112.5(4) . . ?
C17 C14 C16 109.9(4) . . ?
C2 C14 C16 111.2(4) . . ?
C15 C14 C16 107.0(4) . . ?
C14 C15 H15A 109.5 . . ?
C14 C15 H15B 109.5 . . ?
H15A C15 H15B 109.5 . . ?
C14 C15 H15C 109.5 . . ?
H15A C15 H15C 109.5 . . ?
H15B C15 H15C 109.5 . . ?
C14 C16 H16A 109.5 . . ?
C14 C16 H16B 109.5 . . ?
H16A C16 H16B 109.5 . . ?
C14 C16 H16C 109.5 . . ?
H16A C16 H16C 109.5 . . ?
H16B C16 H16C 109.5 . . ?
C14 C17 H17A 109.5 . . ?
C14 C17 H17B 109.5 . . ?
H17A C17 H17B 109.5 . . ?
C14 C17 H17C 109.5 . . ?
H17A C17 H17C 109.5 . . ?
H17B C17 H17C 109.5 . . ?
C4 C18 H18A 109.5 . . ?
C4 C18 H18B 109.5 . . ?
H18A C18 H18B 109.5 . . ?
C4 C18 H18C 109.5 . . ?
H18A C18 H18C 109.5 . . ?
H18B C18 H18C 109.5 . . ?
C22 C19 C8 108.9(3) . . ?
C22 C19 C21 110.6(4) . . ?
C8 C19 C21 110.7(4) . . ?
C22 C19 C20 108.2(4) . . ?
C8 C19 C20 112.3(4) . . ?
C21 C19 C20 106.1(4) . . ?
C19 C20 H20A 109.5 . . ?
C19 C20 H20B 109.5 . . ?
H20A C20 H20B 109.5 . . ?
C19 C20 H20C 109.5 . . ?
H20A C20 H20C 109.5 . . ?
H20B C20 H20C 109.5 . . ?
C19 C21 H21A 109.5 . . ?
C19 C21 H21B 109.5 . . ?
H21A C21 H21B 109.5 . . ?
C19 C21 H21C 109.5 . . ?
H21A C21 H21C 109.5 . . ?
H21B C21 H21C 109.5 . . ?
C19 C22 H22A 109.5 . . ?
C19 C22 H22B 109.5 . . ?
H22A C22 H22B 109.5 . . ?
C19 C22 H22C 109.5 . . ?
H22A C22 H22C 109.5 . . ?
H22B C22 H22C 109.5 . . ?
C10 C23 H23A 109.5 . . ?
C10 C23 H23B 109.5 . . ?
H23A C23 H23B 109.5 . . ?
C10 C23 H23C 109.5 . . ?
H23A C23 H23C 109.5 . . ?
H23B C23 H23C 109.5 . . ?
O3 C24 C25 112.6(4) . . ?
O3 C24 C26 110.7(4) . . ?
C25 C24 C26 111.0(4) . . ?
O3 C24 Yb1 43.57(16) . 3_666 ?
C25 C24 Yb1 116.0(3) . 3_666 ?
C26 C24 Yb1 132.5(3) . 3_666 ?
O3 C24 H24 107.4 . . ?
C25 C24 H24 107.4 . . ?
C26 C24 H24 107.4 . . ?
Yb1 C24 H24 65.0 3_666 . ?
C24 C25 H25A 109.5 . . ?
C24 C25 H25B 109.5 . . ?
H25A C25 H25B 109.5 . . ?
C24 C25 H25C 109.5 . . ?
H25A C25 H25C 109.5 . . ?
H25B C25 H25C 109.5 . . ?
C24 C26 H26A 109.5 . . ?
C24 C26 H26B 109.5 . . ?
H26A C26 H26B 109.5 . . ?
C24 C26 H26C 109.5 . . ?
H26A C26 H26C 109.5 . . ?
H26B C26 H26C 109.5 . . ?
O4 C27 C28 105.7(4) . . ?
O4 C27 H27A 110.6 . . ?
C28 C27 H27A 110.6 . . ?
O4 C27 H27B 110.6 . . ?
C28 C27 H27B 110.6 . . ?
H27A C27 H27B 108.7 . . ?
C27 C28 C29 103.7(5) . . ?
C27 C28 H28A 111.0 . . ?
C29 C28 H28A 111.0 . . ?
C27 C28 H28B 111.0 . . ?
C29 C28 H28B 111.0 . . ?
H28A C28 H28B 109.0 . . ?
C30 C29 C28 105.1(5) . . ?
C30 C29 H29A 110.7 . . ?
C28 C29 H29A 110.7 . . ?
C30 C29 H29B 110.7 . . ?
C28 C29 H29B 110.7 . . ?
H29A C29 H29B 108.8 . . ?
O4 C30 C29 107.6(4) . . ?
O4 C30 H30A 110.2 . . ?
C29 C30 H30A 110.2 . . ?
O4 C30 H30B 110.2 . . ?
C29 C30 H30B 110.2 . . ?
H30A C30 H30B 108.5 . . ?
O5 C31 C32 104.5(4) . . ?
O5 C31 H31A 110.9 . . ?
C32 C31 H31A 110.9 . . ?
O5 C31 H31B 110.9 . . ?
C32 C31 H31B 110.9 . . ?
H31A C31 H31B 108.9 . . ?
C33 C32 C31 105.5(4) . . ?
C33 C32 H32A 110.6 . . ?
C31 C32 H32A 110.6 . . ?
C33 C32 H32B 110.6 . . ?
C31 C32 H32B 110.6 . . ?
H32A C32 H32B 108.8 . . ?
C34 C33 C32 106.0(4) . . ?
C34 C33 H33A 110.5 . . ?
C32 C33 H33A 110.5 . . ?
C34 C33 H33B 110.5 . . ?
C32 C33 H33B 110.5 . . ?
H33A C33 H33B 108.7 . . ?
O5 C34 C33 105.6(3) . . ?
O5 C34 H34A 110.6 . . ?
C33 C34 H34A 110.6 . . ?
O5 C34 H34B 110.6 . . ?
C33 C34 H34B 110.6 . . ?
H34A C34 H34B 108.8 . . ?
O6 C35 C36 103.5(10) . . ?
O6 C35 H35A 111.1 . . ?
C36 C35 H35A 111.1 . . ?
O6 C35 H35B 111.1 . . ?
C36 C35 H35B 111.1 . . ?
H35A C35 H35B 109.0 . . ?
C35 C36 C37 106.1(11) . . ?
C35 C36 H36A 110.5 . . ?
C37 C36 H36A 110.5 . . ?
C35 C36 H36B 110.5 . . ?
C37 C36 H36B 110.5 . . ?
H36A C36 H36B 108.7 . . ?
C36 C37 C38 106.1(13) . . ?
C36 C37 H37A 110.5 . . ?
C38 C37 H37A 110.5 . . ?
C36 C37 H37B 110.5 . . ?
C38 C37 H37B 110.5 . . ?
H37A C37 H37B 108.7 . . ?
O6 C38 C37 105.0(13) . . ?
O6 C38 H38A 110.8 . . ?
C37 C38 H38A 110.8 . . ?
O6 C38 H38B 110.8 . . ?
C37 C38 H38B 110.8 . . ?
H38A C38 H38B 108.8 . . ?

loop_
_geom_bond_atom_site_label_1
_geom_bond_atom_site_label_2
_geom_bond_distance
_geom_bond_site_symmetry_2
_geom_bond_publ_flag
Yb1 O2 2.108(3) . ?
Yb1 O1 2.131(3) . ?
Yb1 O3 2.226(3) . ?
Yb1 O3 2.262(3) 3_666 ?
Yb1 O4 2.422(3) . ?
Yb1 O5 2.435(3) . ?
Yb1 C24 3.080(4) 3_666 ?
Yb1 Yb1 3.6474(4) 3_666 ?
O1 C1 1.349(5) . ?
O2 C7 1.348(5) . ?
O3 C24 1.450(5) . ?
O3 Yb1 2.262(3) 3_666 ?
O4 C27 1.453(5) . ?
O4 C30 1.456(5) . ?
O5 C31 1.447(5) . ?
O5 C34 1.472(5) . ?
O6 C35 1.453(12) . ?
O6 C38 1.471(14) . ?
C1 C6 1.409(5) . ?
C1 C2 1.427(5) . ?
C2 C3 1.394(6) . ?
C2 C14 1.536(6) . ?
C3 C4 1.395(6) . ?
C3 H3 0.9500 . ?
C4 C5 1.385(6) . ?
C4 C18 1.512(6) . ?
C5 C6 1.380(6) . ?
C5 H5 0.9500 . ?
C6 C13 1.526(5) . ?
C7 C12 1.413(5) . ?
C7 C8 1.429(5) . ?
C8 C9 1.396(6) . ?
C8 C19 1.535(6) . ?
C9 C10 1.384(7) . ?
C9 H9 0.9500 . ?
C10 C11 1.385(6) . ?
C10 C23 1.522(6) . ?
C11 C12 1.392(6) . ?
C11 H11 0.9500 . ?
C12 C13 1.509(5) . ?
C13 H13A 0.9900 . ?
C13 H13B 0.9900 . ?
C14 C17 1.530(7) . ?
C14 C15 1.536(6) . ?
C14 C16 1.537(6) . ?
C15 H15A 0.9800 . ?
C15 H15B 0.9800 . ?
C15 H15C 0.9800 . ?
C16 H16A 0.9800 . ?
C16 H16B 0.9800 . ?
C16 H16C 0.9800 . ?
C17 H17A 0.9800 . ?
C17 H17B 0.9800 . ?
C17 H17C 0.9800 . ?
C18 H18A 0.9800 . ?
C18 H18B 0.9800 . ?
C18 H18C 0.9800 . ?
C19 C22 1.535(7) . ?
C19 C21 1.538(6) . ?
C19 C20 1.540(6) . ?
C20 H20A 0.9800 . ?
C20 H20B 0.9800 . ?
C20 H20C 0.9800 . ?
C21 H21A 0.9800 . ?
C21 H21B 0.9800 . ?
C21 H21C 0.9800 . ?
C22 H22A 0.9800 . ?
C22 H22B 0.9800 . ?
C22 H22C 0.9800 . ?
C23 H23A 0.9800 . ?
C23 H23B 0.9800 . ?
C23 H23C 0.9800 . ?
C24 C25 1.507(7) . ?
C24 C26 1.518(6) . ?
C24 Yb1 3.080(4) 3_666 ?
C24 H24 1.0000 . ?
C25 H25A 0.9800 . ?
C25 H25B 0.9800 . ?
C25 H25C 0.9800 . ?
C26 H26A 0.9800 . ?
C26 H26B 0.9800 . ?
C26 H26C 0.9800 . ?
C27 C28 1.490(7) . ?
C27 H27A 0.9900 . ?
C27 H27B 0.9900 . ?
C28 C29 1.494(8) . ?
C28 H28A 0.9900 . ?
C28 H28B 0.9900 . ?
C29 C30 1.492(7) . ?
C29 H29A 0.9900 . ?
C29 H29B 0.9900 . ?
C30 H30A 0.9900 . ?
C30 H30B 0.9900 . ?
C31 C32 1.511(7) . ?
C31 H31A 0.9900 . ?
C31 H31B 0.9900 . ?
C32 C33 1.510(7) . ?
C32 H32A 0.9900 . ?
C32 H32B 0.9900 . ?
C33 C34 1.510(6) . ?
C33 H33A 0.9900 . ?
C33 H33B 0.9900 . ?
C34 H34A 0.9900 . ?
C34 H34B 0.9900 . ?
C35 C36 1.490(12) . ?
C35 H35A 0.9900 . ?
C35 H35B 0.9900 . ?
C36 C37 1.505(14) . ?
C36 H36A 0.9900 . ?
C36 H36B 0.9900 . ?
C37 C38 1.513(15) . ?
C37 H37A 0.9900 . ?
C37 H37B 0.9900 . ?
C38 H38A 0.9900 . ?
C38 H38B 0.9900 . ?
